data_9007521
loop_
_publ_author_name
'Geller, S.'

_publ_section_title
;
 Structures of alpha-Mn203, (MnO.983Fe0.017)203 and (Mn0.37Fe0.63)2O3
 and relation to magnetic ordering
 Sample: (MnO.983Fe0.017)203
;
_journal_name_full 'Acta Crystallographica, Section B'
_journal_page_first 821
_journal_page_last 828
_journal_paper_doi 10.1107/S0567740871002966
_journal_volume 27
_journal_year 1971
_chemical_formula_sum 'Fe0.034 Mn1.966 O3'
_chemical_name_mineral Bixbyite
_space_group_IT_number 206
_symmetry_space_group_name_Hall '-I 2b 2c 3'
_symmetry_space_group_name_H-M 'I a -3'
_cell_angle_alpha 90
_cell_angle_beta 90
_cell_angle_gamma 90
_cell_length_a 9.4146
_cell_length_b 9.4146
_cell_length_c 9.4146
_cell_formula_units_Z 16
_cell_volume 834.460
_database_code_amcsd 0009391
_exptl_crystal_density_diffrn 5.028
_cod_original_sg_symbol_H-M 'I a 3'
_cod_original_formula_sum '(Fe.034 Mn1.966) O3'
_cod_database_code 9007521

loop_
_space_group_symop_operation_xyz
x,y,z
1/2+x,1/2+y,1/2+z
1/2+z,x,1/2-y
+z,1/2+x,-y
1/2+z,-x,y
+z,1/2-x,1/2+y
-z,x,1/2+y
1/2-z,1/2+x,+y
-z,-x,-y
1/2-z,1/2-x,1/2-y
1/2+y,1/2-z,-x
+y,-z,1/2-x
-y,1/2-z,x
1/2-y,-z,1/2+x
1/2-y,z,-x
-y,1/2+z,1/2-x
y,z,x
1/2+y,1/2+z,1/2+x
x,1/2-y,1/2+z
1/2+x,-y,+z
-x,y,1/2+z
1/2-x,1/2+y,+z
x,1/2+y,-z
1/2+x,+y,1/2-z
-x,-y,-z
1/2-x,1/2-y,1/2-z
1/2-z,-x,1/2+y
-z,1/2-x,+y
1/2-z,x,-y
-z,1/2+x,1/2-y
z,-x,1/2-y
1/2+z,1/2-x,-y
z,x,y
1/2+z,1/2+x,1/2+y
1/2-y,1/2+z,x
-y,+z,1/2+x
y,1/2+z,-x
1/2+y,+z,1/2-x
1/2+y,-z,x
+y,1/2-z,1/2+x
-y,-z,-x
1/2-y,1/2-z,1/2-x
-x,1/2+y,1/2-z
1/2-x,+y,-z
x,-y,1/2-z
1/2+x,1/2-y,-z
-x,1/2-y,z
1/2-x,-y,1/2+z

loop_
_atom_site_aniso_label
_atom_site_aniso_U_11
_atom_site_aniso_U_22
_atom_site_aniso_U_33
_atom_site_aniso_U_12
_atom_site_aniso_U_13
_atom_site_aniso_U_23
Fe1 0.00400 0.00400 0.00400 0.00054 0.00054 0.00054
Mn1 0.00400 0.00400 0.00400 0.00054 0.00054 0.00054
Fe2 0.00489 0.01028 0.00705 0.00000 0.00000 0.00350
Mn2 0.00489 0.01028 0.00705 0.00000 0.00000 0.00350
O 0.01109 0.00611 0.00907 0.00081 -0.00588 -0.00054

loop_
_atom_site_label
_atom_site_fract_x
_atom_site_fract_y
_atom_site_fract_z
_atom_site_occupancy
Fe1 0.00000 0.00000 0.00000 0.01700
Mn1 0.00000 0.00000 0.00000 0.98300
Fe2 0.28508 0.00000 0.25000 0.01700
Mn2 0.28508 0.00000 0.25000 0.98300
O 0.12913 0.14708 -0.08347 1.00000

loop_
_cod_related_entry_id
_cod_related_entry_database
_cod_related_entry_code
1 AMCSD 0009391
